data_4030217
loop_
_publ_author_name
'Lin, Hsin-Hui'
'Lee, Kuan-Yi'
'Chen, Yin-An'
'Liu, Chi-Fan'
'Yeh, Ming-Chang P'

_publ_section_title
;
 Diastereoselective synthesis of
 2-arylmethylene-6-hydroxyspiro[4.5]deca-7-ones via
 FeCl3&#x00B7;6H2O-catalyzed spiroannulation/hydride transfer of
 6-(5-arylpent-4-yn-1-yl)-7-oxabicyclo[4.1.0]heptan-2-ols.
;
_journal_issue 23
_journal_name_full 'The Journal of organic chemistry'
_journal_page_first 11802
_journal_page_last 11811
_journal_paper_doi 10.1021/jo5023266
_journal_volume 79
_journal_year 2014
_chemical_formula_moiety 'C11 H17 Cl O2'
_chemical_formula_sum 'C11 H17 Cl O2'
_chemical_formula_weight 216.70
_chemical_name_systematic
;
 ?
;
_space_group_IT_number 2
_symmetry_cell_setting triclinic
_symmetry_space_group_name_Hall '-P 1'
_symmetry_space_group_name_H-M 'P -1'
_atom_sites_solution_hydrogens geom
_atom_sites_solution_primary direct
_atom_sites_solution_secondary difmap
_audit_creation_method SHELXL-97
_cell_angle_alpha 77.360(7)
_cell_angle_beta 79.561(7)
_cell_angle_gamma 89.748(8)
_cell_formula_units_Z 2
_cell_length_a 5.9783(11)
_cell_length_b 7.2121(11)
_cell_length_c 13.006(3)
_cell_measurement_reflns_used 0
_cell_measurement_temperature 200(2)
_cell_measurement_theta_max 0
_cell_measurement_theta_min 0
_cell_volume 537.76(18)
_computing_molecular_graphics 'Ortep-3 for Windows (Farrugia, 1997)'
_computing_publication_material 'WinGX publication routines (Farrugia, 1999)'
_computing_structure_refinement 'SHELXL-97 (Sheldrick, 1997)'
_computing_structure_solution 'SHELXS-86 (Sheldrick, 1986)'
_diffrn_ambient_temperature 200(2)
_diffrn_measured_fraction_theta_full 0.998
_diffrn_measured_fraction_theta_max 0.998
_diffrn_radiation_monochromator graphite
_diffrn_radiation_source 'fine-focus sealed tube'
_diffrn_radiation_type MoK\a
_diffrn_radiation_wavelength 0.71073
_diffrn_reflns_av_R_equivalents 0.0267
_diffrn_reflns_av_sigmaI/netI 0.0283
_diffrn_reflns_limit_h_max 7
_diffrn_reflns_limit_h_min -7
_diffrn_reflns_limit_k_max 8
_diffrn_reflns_limit_k_min -8
_diffrn_reflns_limit_l_max 15
_diffrn_reflns_limit_l_min -15
_diffrn_reflns_number 4815
_diffrn_reflns_theta_full 25.15
_diffrn_reflns_theta_max 25.15
_diffrn_reflns_theta_min 1.63
_exptl_absorpt_coefficient_mu 0.327
_exptl_absorpt_correction_T_max 0.9774
_exptl_absorpt_correction_T_min 0.8885
_exptl_absorpt_correction_type multi-scan
_exptl_crystal_colour colorless
_exptl_crystal_density_diffrn 1.338
_exptl_crystal_density_method 'not measured'
_exptl_crystal_description prism
_exptl_crystal_F_000 232
_exptl_crystal_size_max 0.37
_exptl_crystal_size_mid 0.18
_exptl_crystal_size_min 0.07
_refine_diff_density_max 0.398
_refine_diff_density_min -0.640
_refine_diff_density_rms 0.055
_refine_ls_extinction_method none
_refine_ls_goodness_of_fit_ref 1.123
_refine_ls_hydrogen_treatment constr
_refine_ls_matrix_type full
_refine_ls_number_parameters 127
_refine_ls_number_reflns 1927
_refine_ls_number_restraints 0
_refine_ls_restrained_S_all 1.123
_refine_ls_R_factor_all 0.0403
_refine_ls_R_factor_gt 0.0362
_refine_ls_shift/su_max 0.001
_refine_ls_shift/su_mean 0.000
_refine_ls_structure_factor_coef Fsqd
_refine_ls_weighting_details 'calc w=1/[\s^2^(Fo^2^)+(0.0456P)^2^+0.3542P] where P=(Fo^2^+2Fc^2^)/3'
_refine_ls_weighting_scheme calc
_refine_ls_wR_factor_gt 0.0993
_refine_ls_wR_factor_ref 0.1079
_reflns_number_gt 1749
_reflns_number_total 1927
_reflns_threshold_expression >2sigma(I)
_cod_data_source_file jo5023266_si_008.cif
_cod_data_source_block ch16317
_cod_depositor_comments 'Adding full bibliography for 4030212--4030218.cif.'
_cod_original_cell_volume 537.76(17)
_cod_database_code 4030217

loop_
_symmetry_equiv_pos_as_xyz
'x, y, z'
'-x, -y, -z'

loop_
_atom_site_label
_atom_site_type_symbol
_atom_site_fract_x
_atom_site_fract_y
_atom_site_fract_z
_atom_site_U_iso_or_equiv
_atom_site_adp_type
_atom_site_occupancy
_atom_site_symmetry_multiplicity
_atom_site_calc_flag
_atom_site_refinement_flags
C1 C 0.3749(3) 0.8415(3) 0.89324(15) 0.0241(4) Uani 1 1 d .
C2 C 0.3298(4) 1.0477(3) 0.88312(17) 0.0313(5) Uani 1 1 d .
H2A H 0.3649 1.0887 0.9465 0.038 Uiso 1 1 calc R
H2B H 0.1665 1.0680 0.8814 0.038 Uiso 1 1 calc R
C3 C 0.4733(4) 1.1678(3) 0.78166(17) 0.0333(5) Uani 1 1 d .
H3A H 0.4900 1.2995 0.7908 0.040 Uiso 1 1 calc R
H3B H 0.3943 1.1722 0.7206 0.040 Uiso 1 1 calc R
C4 C 0.7090(4) 1.0876(3) 0.75665(17) 0.0286(4) Uani 1 1 d .
H4A H 0.7892 1.0868 0.8170 0.034 Uiso 1 1 calc R
H4B H 0.7983 1.1716 0.6918 0.034 Uiso 1 1 calc R
C5 C 0.6973(3) 0.8852(2) 0.73820(14) 0.0203(4) Uani 1 1 d .
C6 C 0.5319(3) 0.7655(3) 0.83103(14) 0.0214(4) Uani 1 1 d .
H6 H 0.5414 0.6311 0.8450 0.026 Uiso 1 1 calc R
C7 C 0.9355(3) 0.7997(3) 0.73228(16) 0.0271(4) Uani 1 1 d .
H7A H 1.0459 0.8886 0.6782 0.032 Uiso 1 1 calc R
H7B H 0.9826 0.7873 0.8025 0.032 Uiso 1 1 calc R
C8 C 0.9448(3) 0.6053(3) 0.70320(17) 0.0286(5) Uani 1 1 d .
H8A H 1.1045 0.5657 0.6927 0.034 Uiso 1 1 calc R
H8B H 0.8558 0.5105 0.7633 0.034 Uiso 1 1 calc R
C9 C 0.8505(3) 0.6084(3) 0.60169(16) 0.0253(4) Uani 1 1 d .
H9A H 0.9531 0.6878 0.5394 0.030 Uiso 1 1 calc R
H9B H 0.8443 0.4777 0.5898 0.030 Uiso 1 1 calc R
C10 C 0.6141(3) 0.6876(2) 0.61027(14) 0.0196(4) Uani 1 1 d .
H10 H 0.5119 0.6033 0.6721 0.024 Uiso 1 1 calc R
C11 C 0.6153(3) 0.8874(2) 0.63121(14) 0.0178(4) Uani 1 1 d .
H11 H 0.4559 0.9322 0.6379 0.021 Uiso 1 1 calc R
O1 O 0.5254(3) 0.68821(19) 0.51470(11) 0.0304(3) Uani 1 1 d .
O2 O 0.7542(2) 1.01541(17) 0.54301(10) 0.0242(3) Uani 1 1 d .
Cl1 Cl 0.19845(9) 0.69127(8) 1.00156(4) 0.03763(19) Uani 1 1 d .
H1' H 0.4975 0.5561 0.5124 0.045 Uiso 1 1 d R
H2' H 0.6797 1.1105 0.5167 0.045 Uiso 1 1 d R

loop_
_atom_site_aniso_label
_atom_site_aniso_U_11
_atom_site_aniso_U_22
_atom_site_aniso_U_33
_atom_site_aniso_U_23
_atom_site_aniso_U_13
_atom_site_aniso_U_12
C1 0.0246(9) 0.0294(10) 0.0186(9) -0.0042(8) -0.0056(7) -0.0027(8)
C2 0.0329(11) 0.0326(11) 0.0334(11) -0.0153(9) -0.0095(9) 0.0068(9)
C3 0.0506(13) 0.0212(10) 0.0322(11) -0.0104(9) -0.0130(10) 0.0046(9)
C4 0.0372(11) 0.0236(10) 0.0258(10) -0.0068(8) -0.0061(8) -0.0085(8)
C5 0.0221(9) 0.0206(9) 0.0185(9) -0.0039(7) -0.0053(7) -0.0021(7)
C6 0.0248(9) 0.0209(9) 0.0189(9) -0.0031(7) -0.0067(7) -0.0007(7)
C7 0.0200(9) 0.0339(11) 0.0272(10) -0.0031(8) -0.0084(8) -0.0029(8)
C8 0.0194(9) 0.0312(10) 0.0323(11) -0.0012(9) -0.0047(8) 0.0070(8)
C9 0.0275(10) 0.0203(9) 0.0256(10) -0.0046(8) 0.0010(8) 0.0029(7)
C10 0.0234(9) 0.0180(9) 0.0174(9) -0.0031(7) -0.0046(7) -0.0005(7)
C11 0.0177(8) 0.0168(8) 0.0175(9) -0.0018(7) -0.0024(7) -0.0006(6)
O1 0.0461(9) 0.0252(7) 0.0248(7) -0.0083(6) -0.0159(6) -0.0013(6)
O2 0.0290(7) 0.0186(6) 0.0208(7) 0.0027(5) -0.0022(5) -0.0022(5)
Cl1 0.0364(3) 0.0461(3) 0.0247(3) -0.0043(2) 0.0052(2) -0.0048(2)

loop_
_atom_type_symbol
_atom_type_description
_atom_type_scat_dispersion_real
_atom_type_scat_dispersion_imag
_atom_type_scat_source
C C 0.0033 0.0016 'International Tables Vol C Tables 4.2.6.8 and 6.1.1.4'
H H 0.0000 0.0000 'International Tables Vol C Tables 4.2.6.8 and 6.1.1.4'
O O 0.0106 0.0060 'International Tables Vol C Tables 4.2.6.8 and 6.1.1.4'
Cl Cl 0.1484 0.1585 'International Tables Vol C Tables 4.2.6.8 and 6.1.1.4'

loop_
_geom_angle_atom_site_label_1
_geom_angle_atom_site_label_2
_geom_angle_atom_site_label_3
_geom_angle
C6 C1 C2 126.89(18)
C6 C1 Cl1 118.91(15)
C2 C1 Cl1 114.19(15)
C1 C2 C3 111.27(16)
C1 C2 H2A 109.4
C3 C2 H2A 109.4
C1 C2 H2B 109.4
C3 C2 H2B 109.4
H2A C2 H2B 108.0
C2 C3 C4 111.62(16)
C2 C3 H3A 109.3
C4 C3 H3A 109.3
C2 C3 H3B 109.3
C4 C3 H3B 109.3
H3A C3 H3B 108.0
C3 C4 C5 112.37(16)
C3 C4 H4A 109.1
C5 C4 H4A 109.1
C3 C4 H4B 109.1
C5 C4 H4B 109.1
H4A C4 H4B 107.9
C6 C5 C4 108.38(15)
C6 C5 C7 109.82(15)
C4 C5 C7 109.88(15)
C6 C5 C11 109.80(14)
C4 C5 C11 110.42(15)
C7 C5 C11 108.54(15)
C1 C6 C5 122.40(17)
C1 C6 H6 118.8
C5 C6 H6 118.8
C8 C7 C5 113.47(15)
C8 C7 H7A 108.9
C5 C7 H7A 108.9
C8 C7 H7B 108.9
C5 C7 H7B 108.9
H7A C7 H7B 107.7
C9 C8 C7 111.91(15)
C9 C8 H8A 109.2
C7 C8 H8A 109.2
C9 C8 H8B 109.2
C7 C8 H8B 109.2
H8A C8 H8B 107.9
C10 C9 C8 110.88(15)
C10 C9 H9A 109.5
C8 C9 H9A 109.5
C10 C9 H9B 109.5
C8 C9 H9B 109.5
H9A C9 H9B 108.1
O1 C10 C9 110.54(15)
O1 C10 C11 110.28(14)
C9 C10 C11 111.12(15)
O1 C10 H10 108.3
C9 C10 H10 108.3
C11 C10 H10 108.3
O2 C11 C10 110.42(14)
O2 C11 C5 111.29(14)
C10 C11 C5 110.45(14)
O2 C11 H11 108.2
C10 C11 H11 108.2
C5 C11 H11 108.2
C10 O1 H1' 107.5
C11 O2 H2' 111.7

loop_
_geom_bond_atom_site_label_1
_geom_bond_atom_site_label_2
_geom_bond_distance
C1 C6 1.323(3)
C1 C2 1.492(3)
C1 Cl1 1.7534(19)
C2 C3 1.524(3)
C2 H2A 0.9900
C2 H2B 0.9900
C3 C4 1.528(3)
C3 H3A 0.9900
C3 H3B 0.9900
C4 C5 1.534(3)
C4 H4A 0.9900
C4 H4B 0.9900
C5 C6 1.516(2)
C5 C7 1.545(3)
C5 C11 1.554(2)
C6 H6 0.9500
C7 C8 1.528(3)
C7 H7A 0.9900
C7 H7B 0.9900
C8 C9 1.522(3)
C8 H8A 0.9900
C8 H8B 0.9900
C9 C10 1.517(3)
C9 H9A 0.9900
C9 H9B 0.9900
C10 O1 1.436(2)
C10 C11 1.524(2)
C10 H10 1.0000
C11 O2 1.434(2)
C11 H11 1.0000
O1 H1' 0.9761
O2 H2' 0.8575
